data_1547969
loop_
_publ_author_name
'Quan-Guo Zhai'
'Xianhui Bu'
'Chengyu Mao'
'Xiang Zhao'
'Luke Daemen'
'Yongqiang Cheng'
'Anibal J. Ramirez-Cuesta'
'Pingyun Feng'

_publ_section_title
;
 An ultra-tunable platform for molecular engineering of high-performance
 crystalline porous materials
;
_journal_name_full 'Nature Communications'
_journal_page_first 13645
_journal_paper_doi 10.1038/ncomms13645
_journal_volume 7
_journal_year 2016
_chemical_formula_sum 'C42 H25 Mn3 N6 O13'
_chemical_formula_weight 986.50
_space_group_crystal_system hexagonal
_space_group_IT_number 194
_space_group_name_Hall '-P 6c 2c'
_space_group_name_H-M_alt 'P 63/m m c'
_symmetry_space_group_name_Hall '-P 6c 2c'
_symmetry_space_group_name_H-M 'P 63/m m c'
_atom_sites_solution_hydrogens geom
_cell_angle_alpha 90
_cell_angle_beta 90
_cell_angle_gamma 120
_cell_formula_units_Z 2
_cell_length_a 17.4162(4)
_cell_length_b 17.4162(4)
_cell_length_c 14.9154(7)
_cell_measurement_reflns_used 2617
_cell_measurement_temperature 296(2)
_cell_measurement_theta_max 22.41
_cell_measurement_theta_min 2.34
_cell_volume 3918.1(2)
_computing_cell_refinement 'Bruker SMART'
_computing_data_collection 'Bruker SMART'
_computing_data_reduction 'Bruker SAINT'
_computing_molecular_graphics 'Bruker SHELXTL'
_computing_publication_material 'Bruker SHELXTL'
_computing_structure_refinement 'SHELXL-2014/7 (Sheldrick, 2014)'
_computing_structure_solution 'Bruker SHELXTL'
_diffrn_ambient_temperature 296(2)
_diffrn_measured_fraction_theta_full 0.999
_diffrn_measured_fraction_theta_max 0.999
_diffrn_measurement_device_type 'CCD area detector'
_diffrn_measurement_method 'phi and omega scans'
_diffrn_radiation_type MoK\a
_diffrn_radiation_wavelength 0.71073
_diffrn_reflns_av_R_equivalents 0.0479
_diffrn_reflns_av_unetI/netI 0.0247
_diffrn_reflns_Laue_measured_fraction_full 0.999
_diffrn_reflns_Laue_measured_fraction_max 0.999
_diffrn_reflns_limit_h_max 16
_diffrn_reflns_limit_h_min -14
_diffrn_reflns_limit_k_max 20
_diffrn_reflns_limit_k_min -20
_diffrn_reflns_limit_l_max 7
_diffrn_reflns_limit_l_min -17
_diffrn_reflns_number 12521
_diffrn_reflns_point_group_measured_fraction_full 0.999
_diffrn_reflns_point_group_measured_fraction_max 0.999
_diffrn_reflns_theta_full 25.242
_diffrn_reflns_theta_max 25.344
_diffrn_reflns_theta_min 1.920
_exptl_absorpt_coefficient_mu 0.515
_exptl_absorpt_correction_type none
_exptl_crystal_colour yellow
_exptl_crystal_density_diffrn 0.836
_exptl_crystal_description polyhedron
_exptl_crystal_F_000 996
_exptl_crystal_size_max 0.36
_exptl_crystal_size_mid 0.32
_exptl_crystal_size_min 0.28
_refine_diff_density_max 0.471
_refine_diff_density_min -0.357
_refine_diff_density_rms 0.044
_refine_ls_extinction_coef .
_refine_ls_extinction_method none
_refine_ls_goodness_of_fit_ref 1.027
_refine_ls_hydrogen_treatment constr
_refine_ls_matrix_type full
_refine_ls_number_parameters 65
_refine_ls_number_reflns 1382
_refine_ls_number_restraints 0
_refine_ls_restrained_S_all 1.027
_refine_ls_R_factor_all 0.0423
_refine_ls_R_factor_gt 0.0345
_refine_ls_shift/su_max 0.001
_refine_ls_shift/su_mean 0.000
_refine_ls_structure_factor_coef Fsqd
_refine_ls_weighting_details 'w=1/[\s^2^(Fo^2^)+(0.0708P)^2^] where P=(Fo^2^+2Fc^2^)/3'
_refine_ls_weighting_scheme calc
_refine_ls_wR_factor_gt 0.1005
_refine_ls_wR_factor_ref 0.1034
_reflns_Friedel_coverage 0.000
_reflns_Friedel_fraction_full .
_reflns_Friedel_fraction_max .
_reflns_number_gt 1156
_reflns_number_total 1382
_reflns_threshold_expression 'I > 2\s(I)'
_cod_data_source_file 11.cif
_cod_data_source_block 11
_cod_original_cell_volume 3918.1(3)
_cod_database_code 1547969
_shelx_space_group_comment
;
The symmetry employed for this shelxl refinement is uniquely defined
by the following loop, which should always be used as a source of
symmetry information in preference to the above space-group names.
They are only intended as comments.
;

loop_
_space_group_symop_operation_xyz
'x, y, z'
'-y, x-y, z'
'-x+y, -x, z'
'-x, -y, z+1/2'
'y, -x+y, z+1/2'
'x-y, x, z+1/2'
'y, x, -z'
'x-y, -y, -z'
'-x, -x+y, -z'
'-y, -x, -z+1/2'
'-x+y, y, -z+1/2'
'x, x-y, -z+1/2'
'-x, -y, -z'
'y, -x+y, -z'
'x-y, x, -z'
'x, y, -z-1/2'
'-y, x-y, -z-1/2'
'-x+y, -x, -z-1/2'
'-y, -x, z'
'-x+y, y, z'
'x, x-y, z'
'y, x, z-1/2'
'x-y, -y, z-1/2'
'-x, -x+y, z-1/2'

loop_
_atom_site_label
_atom_site_type_symbol
_atom_site_fract_x
_atom_site_fract_y
_atom_site_fract_z
_atom_site_U_iso_or_equiv
_atom_site_adp_type
_atom_site_occupancy
_atom_site_site_symmetry_order
_atom_site_calc_flag
_atom_site_refinement_flags_posn
_atom_site_refinement_flags_adp
_atom_site_refinement_flags_occupancy
_atom_site_disorder_assembly
_atom_site_disorder_group
Mn1 Mn 0.52760(3) 0.26380(2) 0.2500 0.0266(2) Uani 1 4 d S T P . .
C1 C 0.57258(10) 0.42742(10) 0.3732(2) 0.0526(7) Uani 1 2 d S T P . .
C2 C 0.53463(10) 0.46537(10) 0.4384(2) 0.0577(8) Uani 1 2 d S T P . .
C3 C 0.44961(16) 0.41594(18) 0.4693(2) 0.1097(13) Uani 1 1 d . . . . .
H3A H 0.4141 0.3585 0.4482 0.132 Uiso 1 1 calc R U . . .
C4 C 0.3289(2) 0.1013(2) 0.2500 0.0856(13) Uani 1 2 d S T P . .
H4A H 0.3592 0.0700 0.2500 0.103 Uiso 1 2 calc R U P . .
C5 C 0.2368(2) 0.05269(19) 0.2500 0.0869(14) Uani 1 2 d S T P . .
H5A H 0.2077 -0.0089 0.2500 0.104 Uiso 1 2 calc R U P . .
C6 C 0.1899(2) 0.09495(11) 0.2500 0.0426(9) Uani 1 4 d S T P . .
C7 C 0.0903(2) 0.04517(11) 0.2500 0.0421(9) Uani 1 4 d S T P . .
O1 O 0.6667 0.3333 0.2500 0.0217(7) Uani 1 12 d S T P . .
O2 O 0.52266(10) 0.34934(10) 0.34987(12) 0.0713(5) Uani 1 1 d . . . . .
N1 N 0.3761(2) 0.18804(10) 0.2500 0.0451(8) Uani 1 4 d S T P . .
N2 N 0.04547(11) -0.04547(11) 0.2500 0.0551(9) Uani 1 4 d S T P . .

loop_
_atom_site_aniso_label
_atom_site_aniso_U_11
_atom_site_aniso_U_22
_atom_site_aniso_U_33
_atom_site_aniso_U_23
_atom_site_aniso_U_13
_atom_site_aniso_U_12
Mn1 0.0295(3) 0.0239(2) 0.0283(3) 0.000 0.000 0.01475(15)
C1 0.0495(12) 0.0495(12) 0.0557(17) -0.0128(7) 0.0128(7) 0.0225(15)
C2 0.0482(11) 0.0482(11) 0.066(2) -0.0193(8) 0.0193(8) 0.0163(14)
C3 0.0624(16) 0.0678(17) 0.153(3) -0.0616(18) 0.0514(17) -0.0018(13)
C4 0.0408(18) 0.0440(19) 0.179(4) 0.000 0.000 0.0268(15)
C5 0.0371(17) 0.0323(17) 0.190(5) 0.000 0.000 0.0162(14)
C6 0.0298(19) 0.0271(13) 0.072(3) 0.000 0.000 0.0149(9)
C7 0.0311(19) 0.0254(13) 0.072(3) 0.000 0.000 0.0155(10)
O1 0.0180(11) 0.0180(11) 0.0290(19) 0.000 0.000 0.0090(5)
O2 0.0543(10) 0.0558(9) 0.0899(12) -0.0364(9) 0.0202(8) 0.0170(8)
N1 0.0335(16) 0.0324(12) 0.070(2) 0.000 0.000 0.0167(8)
N2 0.0399(14) 0.0399(14) 0.080(3) 0.000 0.000 0.0156(16)

loop_
_atom_type_symbol
_atom_type_description
_atom_type_scat_dispersion_real
_atom_type_scat_dispersion_imag
_atom_type_scat_source
C C 0.0033 0.0016 'International Tables Vol C Tables 4.2.6.8 and 6.1.1.4'
H H 0.0000 0.0000 'International Tables Vol C Tables 4.2.6.8 and 6.1.1.4'
N N 0.0061 0.0033 'International Tables Vol C Tables 4.2.6.8 and 6.1.1.4'
O O 0.0106 0.0060 'International Tables Vol C Tables 4.2.6.8 and 6.1.1.4'
Mn Mn 0.3368 0.7283 'International Tables Vol C Tables 4.2.6.8 and 6.1.1.4'

loop_
_geom_angle_atom_site_label_1
_geom_angle_atom_site_label_2
_geom_angle_atom_site_label_3
_geom_angle
_geom_angle_site_symmetry_1
_geom_angle_site_symmetry_3
O1 Mn1 O2 92.00(4) . 12
O1 Mn1 O2 92.00(4) . 21
O2 Mn1 O2 88.30(11) 12 21
O1 Mn1 O2 92.00(4) . .
O2 Mn1 O2 176.01(8) 12 .
O2 Mn1 O2 91.56(10) 21 .
O1 Mn1 O2 92.00(4) . 16_556
O2 Mn1 O2 91.56(10) 12 16_556
O2 Mn1 O2 176.01(8) 21 16_556
O2 Mn1 O2 88.30(11) . 16_556
O1 Mn1 N1 180.0 . .
O2 Mn1 N1 88.00(4) 12 .
O2 Mn1 N1 88.00(4) 21 .
O2 Mn1 N1 88.00(4) . .
O2 Mn1 N1 88.00(4) 16_556 .
O2 C1 O2 127.5(2) 19_665 .
O2 C1 C2 116.23(12) 19_665 .
O2 C1 C2 116.23(12) . .
C3 C2 C3 117.7(3) 19_665 .
C3 C2 C1 121.16(13) 19_665 .
C3 C2 C1 121.16(13) . .
C3 C3 C2 121.15(13) 7_556 .
N1 C4 C5 124.8(3) . .
C6 C5 C4 119.9(3) . .
C5 C6 C5 116.6(3) . 21
C5 C6 C7 121.72(17) . .
C5 C6 C7 121.72(17) 21 .
N2 C7 N2 120.7(3) 2 .
N2 C7 C6 119.67(17) 2 .
N2 C7 C6 119.67(17) . .
Mn1 O1 Mn1 119.998(1) 2_655 3_665
Mn1 O1 Mn1 120.0 2_655 .
Mn1 O1 Mn1 120.0 3_665 .
C1 O2 Mn1 135.05(15) . .
C4 N1 C4 114.2(3) 21 .
C4 N1 Mn1 122.91(17) 21 .
C4 N1 Mn1 122.91(17) . .
C7 N2 C7 119.3(3) 3 .

loop_
_geom_bond_atom_site_label_1
_geom_bond_atom_site_label_2
_geom_bond_distance
_geom_bond_site_symmetry_2
Mn1 O1 2.0975(5) .
Mn1 O2 2.1387(13) 12
Mn1 O2 2.1387(13) 21
Mn1 O2 2.1387(13) .
Mn1 O2 2.1387(13) 16_556
Mn1 N1 2.286(3) .
C1 O2 1.2425(17) 19_665
C1 O2 1.2426(17) .
C1 C2 1.502(3) .
C2 C3 1.368(3) 19_665
C2 C3 1.368(3) .
C3 C3 1.368(4) 7_556
C4 N1 1.310(4) .
C4 C5 1.389(4) .
C5 C6 1.346(4) .
C6 C5 1.346(4) 21
C6 C7 1.502(5) .
C7 N2 1.367(2) 2
C7 N2 1.367(2) .
O1 Mn1 2.0975(5) 2_655
O1 Mn1 2.0974(5) 3_665
N1 C4 1.310(3) 21
N2 C7 1.367(2) 3

loop_
_cod_changelog_entry_id
_cod_changelog_entry_author
_cod_changelog_entry_date
_cod_changelog_entry_text
1 'Vaitkus, Antanas' 2023-12-21T17:23:00+02:00
;
 Removed extra trailing dash ('-') symbols from the '_shelx_hkl_checksum' data
 item value.
;
